data_7011994
loop_
_publ_author_name
'Raquel Garcia'
'Yong-Heng Xing'
'Ant\'onio Paulo'
'\^Angela Domingos'
'Isabel Santos'

_publ_section_title
;
 Rhenium(I) tricarbonyl complexes with mercaptoimidazolylborate ligands
 bearing piperazine fragments
;
_journal_issue 22
_journal_name_full 'J. Chem. Soc., Dalton Trans.'
_journal_page_first 4236
_journal_page_last 4241
_journal_paper_doi 10.1039/b206603n
_journal_year 2002
_chemical_formula_structural '[Re{k3-Ph(u-H)B(timMe,pip)2}(CO)3].C4H8O.H2O'
_chemical_formula_sum 'C39 H50 B N8 O9 Re S2'
_chemical_formula_weight 1036.00
_chemical_name_systematic
; 
? 
;
_space_group_IT_number 62
_symmetry_cell_setting orthorhombic
_symmetry_space_group_name_Hall '-P 2ac 2n'
_symmetry_space_group_name_H-M 'P n m a'
_atom_sites_solution_hydrogens geom
_atom_sites_solution_primary direct
_atom_sites_solution_secondary difmap
_audit_creation_method SHELXL
_cell_angle_alpha 90.00
_cell_angle_beta 90.00
_cell_angle_gamma 90.00
_cell_formula_units_Z 4
_cell_length_a 18.068(3)
_cell_length_b 27.733(4)
_cell_length_c 9.1500(10)
_cell_measurement_reflns_used 25
_cell_measurement_temperature 293(2)
_cell_measurement_theta_max 14.9
_cell_measurement_theta_min 8.2
_cell_volume 4584.9(11)
_computing_cell_refinement 'CAD4 software(Enraf-Nonius,1989)'
_computing_data_collection 'CAD4 software(Enraf-Nonius,1989)'
_computing_data_reduction process-MolEN(Fair,1990)
_computing_molecular_graphics 'ORTEP-3 (Farrugia,1997)'
_computing_structure_refinement 'SHELXL-93 (Sheldrick, 1993)'
_computing_structure_solution 'SHELXS-86 (Sheldrick, 1990)'
_diffrn_ambient_temperature 293(2)
_diffrn_measurement_device CAD4-Enraf-Nonius
_diffrn_measurement_method \w/2\qscans
_diffrn_radiation_monochromator graphite
_diffrn_radiation_source 'fine-focus sealed tube'
_diffrn_radiation_type MoK\a
_diffrn_radiation_wavelength 0.71073
_diffrn_reflns_av_R_equivalents 0.0472
_diffrn_reflns_av_sigmaI/netI 0.0847
_diffrn_reflns_limit_h_max 1
_diffrn_reflns_limit_h_min -21
_diffrn_reflns_limit_k_max 32
_diffrn_reflns_limit_k_min -1
_diffrn_reflns_limit_l_max 1
_diffrn_reflns_limit_l_min -10
_diffrn_reflns_number 4585
_diffrn_reflns_theta_max 25.00
_diffrn_reflns_theta_min 2.25
_diffrn_standards_decay_% 0
_diffrn_standards_interval_time 60
_diffrn_standards_number 3
_exptl_absorpt_coefficient_mu 2.800
_exptl_absorpt_correction_T_max 0.9998
_exptl_absorpt_correction_T_min 0.5841
_exptl_absorpt_correction_type 'empirical via \y-scan North et al(1968)'
_exptl_crystal_colour colourless
_exptl_crystal_density_diffrn 1.501
_exptl_crystal_density_meas ?
_exptl_crystal_description irregular
_exptl_crystal_F_000 2096
_exptl_crystal_size_max 0.43
_exptl_crystal_size_mid 0.32
_exptl_crystal_size_min 0.22
_refine_diff_density_max 1.194
_refine_diff_density_min -0.945
_refine_diff_density_rms 0.151
_refine_ls_extinction_method none
_refine_ls_goodness_of_fit_all 1.062
_refine_ls_goodness_of_fit_obs 1.096
_refine_ls_hydrogen_treatment constr
_refine_ls_matrix_type full
_refine_ls_number_parameters 281
_refine_ls_number_reflns 3351
_refine_ls_number_restraints 20
_refine_ls_restrained_S_all 1.935
_refine_ls_restrained_S_obs 1.095
_refine_ls_R_factor_all 0.1600
_refine_ls_R_factor_obs 0.0700
_refine_ls_shift/esd_max 0.005
_refine_ls_shift/esd_mean 0.000
_refine_ls_structure_factor_coef Fsqd
_refine_ls_weighting_details 'w=1/[\s^2^(Fo^2^)+(0.0769P)^2^+26.8383P] where P=(Fo^2^+2Fc^2^)/3'
_refine_ls_weighting_scheme calc
_refine_ls_wR_factor_all 0.3496
_refine_ls_wR_factor_obs 0.1487
_reflns_number_observed 2338
_reflns_number_total 4125
_reflns_observed_criterion >2sigma(I)
_cod_data_source_file b206603n.txt
_cod_data_source_block retiml2
_cod_depositor_comments
;
The following automatic conversions were performed:

'_refine_ls_weighting_scheme' value 'calc
w=1/[\s^2^(Fo^2^)+(0.0769P)^2^+26.8383P] where P=(Fo^2^+2Fc^2^)/3'
was changed to 'calc'. New tag '_refine_ls_weighting_details' was
created. The value of the new tag was set to
'w=1/[\s^2^(Fo^2^)+(0.0769P)^2^+26.8383P] where P=(Fo^2^+2Fc^2^)/3'.

Automatic conversion script
Id: cif_fix_values 3143 2015-03-26 13:38:13Z robertas 
;
_cod_original_sg_symbol_H-M Pnma
_cod_database_code 7011994

loop_
_symmetry_equiv_pos_as_xyz
'x, y, z'
'-x+1/2, -y, z+1/2'
'-x, y+1/2, -z'
'x+1/2, -y+1/2, -z+1/2'
'-x, -y, -z'
'x-1/2, y, -z-1/2'
'x, -y-1/2, z'
'-x-1/2, y-1/2, z-1/2'

loop_
_atom_site_aniso_label
_atom_site_aniso_U_11
_atom_site_aniso_U_22
_atom_site_aniso_U_33
_atom_site_aniso_U_23
_atom_site_aniso_U_13
_atom_site_aniso_U_12
Re1 0.0439(4) 0.0487(4) 0.0655(5) 0.000 -0.0002(4) 0.000
S1 0.043(2) 0.060(2) 0.081(2) -0.016(2) 0.013(2) 0.0024(14)
O2 0.150(12) 0.097(9) 0.109(10) 0.051(9) -0.007(9) -0.001(8)
N11 0.045(5) 0.031(5) 0.053(6) 0.009(4) 0.013(5) 0.007(5)
N12 0.050(6) 0.035(5) 0.049(6) -0.002(5) 0.009(5) 0.000(4)
C2 0.057(8) 0.077(10) 0.079(10) 0.001(10) -0.003(8) -0.008(7)
C11 0.046(6) 0.034(7) 0.047(7) -0.010(6) 0.006(5) -0.002(5)
O4 0.070(6) 0.072(6) 0.055(6) 0.007(5) 0.015(5) 0.001(5)
N2 0.041(5) 0.038(6) 0.044(6) 0.001(5) -0.016(4) -0.009(4)
C13 0.039(6) 0.028(6) 0.052(7) 0.000(6) 0.002(5) -0.006(5)
N1 0.051(6) 0.061(7) 0.040(6) 0.015(5) -0.006(5) -0.017(5)
C5 0.054(8) 0.075(11) 0.047(8) -0.008(8) -0.003(6) -0.010(7)
O3 0.073(6) 0.110(9) 0.060(6) -0.029(6) 0.013(5) -0.025(6)
C3 0.061(8) 0.052(8) 0.046(8) -0.008(7) 0.009(6) -0.005(6)
C12 0.061(7) 0.023(6) 0.042(7) 0.003(6) 0.006(6) 0.004(5)
C9 0.045(6) 0.034(6) 0.054(7) 0.008(6) -0.006(6) 0.007(6)
B1 0.052(11) 0.054(12) 0.060(14) 0.000 -0.007(11) 0.000
C14 0.079(9) 0.048(8) 0.062(8) -0.012(8) 0.005(8) 0.017(7)
C16 0.121(13) 0.034(8) 0.090(11) -0.002(8) -0.038(12) 0.008(9)
C10 0.051(7) 0.095(12) 0.051(8) 0.023(9) -0.007(7) -0.011(7)
C8 0.040(6) 0.033(7) 0.051(7) -0.005(6) -0.003(6) 0.001(5)
C6 0.043(6) 0.043(7) 0.046(7) 0.002(6) -0.001(5) -0.003(5)
C4 0.054(7) 0.079(11) 0.052(9) 0.014(8) -0.009(6) -0.010(7)
C40 0.113(13) 0.107(13) 0.068(10) -0.010(10) 0.017(10) 0.022(12)
C7 0.055(7) 0.075(10) 0.040(7) -0.004(7) -0.010(6) -0.021(7)
C15 0.105(12) 0.060(11) 0.081(11) 0.025(10) -0.041(10) -0.030(9)
C17 0.073(9) 0.044(8) 0.071(9) 0.004(8) -0.008(8) -0.007(7)
O1 0.064(9) 0.090(12) 0.113(13) 0.000 -0.003(9) 0.000
C1 0.042(10) 0.053(12) 0.089(16) 0.000 0.002(11) 0.000
O1S 0.277(19) 0.284(19) 0.278(19) 0.000 0.009(10) 0.000
C1S 0.187(13) 0.170(13) 0.174(14) 0.006(9) 0.026(9) 0.010(9)
C2S 0.202(14) 0.181(15) 0.176(14) 0.016(9) 0.011(9) 0.019(9)
O2S 0.109(15) 0.191(26) 0.240(28) 0.000 0.034(18) 0.000

loop_
_atom_site_label
_atom_site_type_symbol
_atom_site_fract_x
_atom_site_fract_y
_atom_site_fract_z
_atom_site_U_iso_or_equiv
_atom_site_thermal_displace_type
_atom_site_occupancy
_atom_site_calc_flag
_atom_site_refinement_flags
_atom_site_disorder_group
Re1 Re 0.17009(4) 0.2500 0.06404(9) 0.0527(3) Uani 1 d S .
S1 S 0.1856(2) 0.31122(13) 0.2590(4) 0.0611(10) Uani 1 d . .
O2 O 0.1565(8) 0.3286(5) -0.1654(15) 0.119(5) Uani 1 d . .
N11 N 0.3308(5) 0.2956(3) 0.1908(10) 0.043(2) Uani 1 d . .
N12 N 0.3116(5) 0.3552(3) 0.3455(10) 0.045(2) Uani 1 d . .
C2 C 0.1610(7) 0.2988(6) -0.0804(18) 0.071(4) Uani 1 d . .
C11 C 0.2789(6) 0.3198(4) 0.2667(13) 0.042(3) Uani 1 d . .
O4 O 0.6579(5) 0.4615(3) -0.0817(9) 0.066(2) Uani 1 d . .
N2 N 0.5960(5) 0.4678(3) 0.1839(10) 0.041(2) Uani 1 d . .
C13 C 0.3982(6) 0.3179(4) 0.2204(12) 0.040(3) Uani 1 d . .
H13 H 0.4436(6) 0.3088(4) 0.1812(12) 0.048 Uiso 1 calc R .
N1 N 0.5031(5) 0.3982(4) 0.3188(10) 0.051(3) Uani 1 d . .
C5 C 0.5810(7) 0.4707(5) 0.3417(13) 0.059(4) Uani 1 d . .
H5A H 0.5391(7) 0.4918(5) 0.3594(13) 0.070 Uiso 1 calc R .
H5B H 0.6237(7) 0.4839(5) 0.3921(13) 0.070 Uiso 1 calc R .
O3 O 0.4314(5) 0.3941(4) 0.5195(11) 0.081(3) Uani 1 d . .
C3 C 0.4418(7) 0.3849(5) 0.3929(14) 0.053(3) Uani 1 d . .
C12 C 0.3879(6) 0.3537(4) 0.3122(13) 0.042(3) Uani 1 d . .
C9 C 0.6617(6) 0.5055(4) -0.0148(14) 0.045(3) Uani 1 d . .
B1 B 0.3236(12) 0.2500 0.0960(23) 0.055(5) Uani 1 d SD .
H1A H 0.2739(12) 0.2500 0.0452(23) 0.067 Uiso 1 calc SRD .
H1B H 0.3635(12) 0.2500 0.0186(23) 0.067 Uiso 1 calc SRD .
C14 C 0.2715(7) 0.3892(4) 0.4340(15) 0.063(4) Uani 1 d . .
H14A H 0.3057(7) 0.4110(4) 0.4798(15) 0.095 Uiso 1 calc R .
H14B H 0.2441(7) 0.3722(4) 0.5077(15) 0.095 Uiso 1 calc R .
H14C H 0.2379(7) 0.4071(4) 0.3735(15) 0.095 Uiso 1 calc R .
C16 C 0.6651(9) 0.5922(5) 0.1258(19) 0.082(5) Uani 1 d . .
H16 H 0.6651(9) 0.6217(5) 0.1743(19) 0.098 Uiso 1 calc R .
C10 C 0.6972(7) 0.5443(6) -0.0787(15) 0.066(4) Uani 1 d . .
H10 H 0.7191(7) 0.5412(6) -0.1702(15) 0.079 Uiso 1 calc R .
C8 C 0.6271(6) 0.5094(4) 0.1223(13) 0.042(3) Uani 1 d . .
C6 C 0.5312(6) 0.4488(4) 0.1071(12) 0.044(3) Uani 1 d . .
H6A H 0.5407(6) 0.4483(4) 0.0028(12) 0.053 Uiso 1 calc R .
H6B H 0.4890(6) 0.4697(4) 0.1247(12) 0.053 Uiso 1 calc R .
C4 C 0.5641(7) 0.4197(5) 0.3992(13) 0.062(4) Uani 1 d . .
H4A H 0.6078(7) 0.3996(5) 0.3891(13) 0.074 Uiso 1 calc R .
H4B H 0.5516(7) 0.4213(5) 0.5021(13) 0.074 Uiso 1 calc R .
C40 C 0.6692(9) 0.4582(7) -0.2376(16) 0.096(5) Uani 1 d . .
H40A H 0.6650(9) 0.4251(7) -0.2678(16) 0.144 Uiso 1 calc R .
H40B H 0.7176(9) 0.4700(7) -0.2617(16) 0.144 Uiso 1 calc R .
H40C H 0.6325(9) 0.4772(7) -0.2871(16) 0.144 Uiso 1 calc R .
C7 C 0.5136(7) 0.3985(5) 0.1592(12) 0.057(4) Uani 1 d . .
H7A H 0.4690(7) 0.3871(5) 0.1116(12) 0.068 Uiso 1 calc R .
H7B H 0.5538(7) 0.3770(5) 0.1332(12) 0.068 Uiso 1 calc R .
C15 C 0.6997(9) 0.5869(6) -0.0055(21) 0.082(5) Uani 1 d . .
H15 H 0.7254(9) 0.6128(6) -0.0456(21) 0.098 Uiso 1 calc R .
C17 C 0.6295(7) 0.5520(5) 0.1852(16) 0.063(4) Uani 1 d . .
H17 H 0.6061(7) 0.5556(5) 0.2750(16) 0.075 Uiso 1 calc R .
O1 O 0.0032(8) 0.2500 0.1000(18) 0.089(5) Uani 1 d S .
C1 C 0.0662(10) 0.2500 0.0854(23) 0.061(5) Uani 1 d S .
O1S O 0.4848(23) 0.2500 0.7817(46) 0.280(17) Uani 1 d SU .
C1S C 0.4368(15) 0.2918(10) 0.7204(31) 0.177(11) Uani 1 d U .
H1S1 H 0.4650(15) 0.3081(10) 0.6450(31) 0.212 Uiso 1 calc R .
H1S2 H 0.4285(15) 0.3148(10) 0.7985(31) 0.212 Uiso 1 calc R .
C2S C 0.3587(16) 0.2774(9) 0.6538(30) 0.186(12) Uani 1 d U .
H2S1 H 0.3187(16) 0.2898(9) 0.7136(30) 0.224 Uiso 1 calc R .
H2S2 H 0.3533(16) 0.2898(9) 0.5553(30) 0.224 Uiso 1 calc R .
O2S O 0.0398(12) 0.2500 0.4663(31) 0.180(10) Uani 1 d S .

loop_
_atom_type_symbol
_atom_type_description
_atom_type_scat_dispersion_real
_atom_type_scat_dispersion_imag
_atom_type_scat_source
C C 0.0033 0.0016 'International Tables Vol C Tables 4.2.6.8 and 6.1.1.4'
H H 0.0000 0.0000 'International Tables Vol C Tables 4.2.6.8 and 6.1.1.4'
N N 0.0061 0.0033 'International Tables Vol C Tables 4.2.6.8 and 6.1.1.4'
O O 0.0106 0.0060 'International Tables Vol C Tables 4.2.6.8 and 6.1.1.4'
B B 0.0013 0.0007 'International Tables Vol C Tables 4.2.6.8 and 6.1.1.4'
S S 0.1246 0.1234 'International Tables Vol C Tables 4.2.6.8 and 6.1.1.4'
Re Re -1.0185 7.2310 'International Tables Vol C Tables 4.2.6.8 and 6.1.1.4'

loop_
_geom_angle_atom_site_label_1
_geom_angle_atom_site_label_2
_geom_angle_atom_site_label_3
_geom_angle
_geom_angle_site_symmetry_1
_geom_angle_site_symmetry_3
_geom_angle_publ_flag
C1 Re1 C2 89.2(6) . 7_565 ?
C1 Re1 C2 89.2(6) . . ?
C2 Re1 C2 90.9(9) 7_565 . ?
C1 Re1 S1 92.2(5) . 7_565 ?
C2 Re1 S1 91.3(5) 7_565 7_565 ?
C2 Re1 S1 177.4(4) . 7_565 ?
C1 Re1 S1 92.2(5) . . ?
C2 Re1 S1 177.4(4) 7_565 . ?
C2 Re1 S1 91.3(5) . . ?
S1 Re1 S1 86.5(2) 7_565 . ?
C1 Re1 B1 168.0(8) . . ?
C2 Re1 B1 99.2(5) 7_565 . ?
C2 Re1 B1 99.2(5) . . ?
S1 Re1 B1 79.2(3) 7_565 . ?
S1 Re1 B1 79.2(3) . . ?
C11 S1 Re1 103.7(4) . . ?
C11 N11 C13 106.7(9) . . ?
C11 N11 B1 129.9(12) . . ?
C13 N11 B1 123.3(11) . . ?
C11 N12 C12 106.9(9) . . ?
C11 N12 C14 123.7(10) . . ?
C12 N12 C14 129.2(10) . . ?
O2 C2 Re1 178.6(13) . . ?
N11 C11 N12 109.4(9) . . ?
N11 C11 S1 126.7(9) . . ?
N12 C11 S1 123.7(8) . . ?
C9 O4 C40 119.4(11) . . ?
C8 N2 C6 115.1(9) . . ?
C8 N2 C5 115.1(10) . . ?
C6 N2 C5 110.0(9) . . ?
C12 C13 N11 109.7(10) . . ?
C3 N1 C4 118.7(10) . . ?
C3 N1 C7 127.3(10) . . ?
C4 N1 C7 113.7(9) . . ?
N2 C5 C4 108.8(11) . . ?
O3 C3 N1 123.7(12) . . ?
O3 C3 C12 119.7(12) . . ?
N1 C3 C12 116.4(10) . . ?
C13 C12 N12 107.3(10) . . ?
C13 C12 C3 131.3(11) . . ?
N12 C12 C3 120.8(10) . . ?
O4 C9 C10 121.9(12) . . ?
O4 C9 C8 116.5(10) . . ?
C10 C9 C8 121.6(12) . . ?
N11 B1 N11 110.4(14) 7_565 . ?
N11 B1 Re1 98.3(9) 7_565 . ?
N11 B1 Re1 98.3(9) . . ?
C15 C16 C17 117.9(15) . . ?
C15 C10 C9 118.9(14) . . ?
C17 C8 N2 125.3(12) . . ?
C17 C8 C9 116.4(12) . . ?
N2 C8 C9 118.2(10) . . ?
N2 C6 C7 110.5(9) . . ?
N1 C4 C5 110.7(10) . . ?
N1 C7 C6 110.2(11) . . ?
C10 C15 C16 120.9(15) . . ?
C8 C17 C16 124.2(15) . . ?
O1 C1 Re1 179.2(20) . . ?
C1S O1S C1S 96.5(33) 7_565 . ?
O1S C1S C2S 116.6(25) . . ?
C2S C2S C1S 104.6(14) 7_565 . ?

loop_
_geom_bond_atom_site_label_1
_geom_bond_atom_site_label_2
_geom_bond_distance
_geom_bond_site_symmetry_2
_geom_bond_publ_flag
Re1 C1 1.89(2) . ?
Re1 C2 1.90(2) 7_565 ?
Re1 C2 1.90(2) . ?
Re1 S1 2.478(4) 7_565 ?
Re1 S1 2.478(4) . ?
Re1 B1 2.79(2) . ?
S1 C11 1.704(11) . ?
O2 C2 1.14(2) . ?
N11 C11 1.346(13) . ?
N11 C13 1.392(12) . ?
N11 B1 1.539(14) . ?
N12 C11 1.353(13) . ?
N12 C12 1.412(14) . ?
N12 C14 1.439(14) . ?
O4 C9 1.368(14) . ?
O4 C40 1.44(2) . ?
N2 C8 1.401(14) . ?
N2 C6 1.464(13) . ?
N2 C5 1.471(15) . ?
C13 C12 1.315(14) . ?
N1 C3 1.349(14) . ?
N1 C4 1.452(14) . ?
N1 C7 1.473(14) . ?
C5 C4 1.54(2) . ?
O3 C3 1.201(14) . ?
C3 C12 1.50(2) . ?
C9 C10 1.38(2) . ?
C9 C8 1.41(2) . ?
B1 N11 1.539(14) 7_565 ?
C16 C15 1.36(2) . ?
C16 C17 1.40(2) . ?
C10 C15 1.36(2) . ?
C8 C17 1.31(2) . ?
C6 C7 1.51(2) . ?
O1 C1 1.15(2) . ?
O1S C1S 1.55(3) 7_565 ?
O1S C1S 1.55(3) . ?
C1S C2S 1.59(3) . ?
C2S C2S 1.52(5) 7_565 ?
